data_8104602
loop_
_publ_author_name
'Liu, Juan'
'Chen, Sai'
'Li, Honglei'

_publ_section_title
;
 The crystal structure of bis(2-acetyl-5-methoxyphenyl)carbonate 1.5
 hydrate, C19H18O7
;
_journal_issue 6
_journal_name_full 'Zeitschrift f\"ur Kristallographie - New Crystal Structures'
_journal_page_first 1341
_journal_page_last 1343
_journal_paper_doi 10.1515/ncrs-2021-0336
_journal_volume 236
_journal_year 2021
_chemical_absolute_configuration .
_chemical_formula_moiety '2(C19 H18 O7), 3(H2 O)'
_chemical_formula_sum 'C38 H42 O17'
_chemical_formula_weight 770.71
_space_group_crystal_system orthorhombic
_space_group_IT_number 18
_space_group_name_Hall 'P 2 2ab'
_space_group_name_H-M_alt 'P 21 21 2'
_atom_sites_solution_hydrogens mixed
_atom_sites_solution_primary dual
_cell_angle_alpha 90
_cell_angle_beta 90
_cell_angle_gamma 90
_cell_formula_units_Z 4
_cell_length_a 12.467(3)
_cell_length_b 39.168(8)
_cell_length_c 7.6005(16)
_cell_measurement_reflns_used 6015
_cell_measurement_temperature 296.15
_cell_measurement_theta_max 24.386
_cell_measurement_theta_min 2.259
_cell_volume 3711.4(14)
_computing_cell_refinement 'SAINT v8.34A (Bruker, 2013)'
_computing_data_reduction 'SAINT v8.34A (Bruker, 2013)'
_computing_molecular_graphics 'Olex2 (Dolomanov et al., 2009)'
_computing_publication_material 'Olex2 (Dolomanov et al., 2009)'
_computing_structure_refinement 'ShelXL (Sheldrick, 2015)'
_computing_structure_solution 'ShelXT (Sheldrick, 2015)'
_diffrn_ambient_temperature 296.15
_diffrn_measured_fraction_theta_full 1.000
_diffrn_measured_fraction_theta_max 0.998
_diffrn_measurement_device_type 'Bruker APEX-II CCD'
_diffrn_measurement_method '\f and \w scans'
_diffrn_radiation_type MoK\a
_diffrn_radiation_wavelength 0.71073
_diffrn_reflns_av_R_equivalents 0.0315
_diffrn_reflns_av_unetI/netI 0.0396
_diffrn_reflns_Laue_measured_fraction_full 1.000
_diffrn_reflns_Laue_measured_fraction_max 0.998
_diffrn_reflns_limit_h_max 14
_diffrn_reflns_limit_h_min -16
_diffrn_reflns_limit_k_max 42
_diffrn_reflns_limit_k_min -51
_diffrn_reflns_limit_l_max 9
_diffrn_reflns_limit_l_min -9
_diffrn_reflns_number 23174
_diffrn_reflns_point_group_measured_fraction_full 0.999
_diffrn_reflns_point_group_measured_fraction_max 0.993
_diffrn_reflns_theta_full 25.242
_diffrn_reflns_theta_max 27.567
_diffrn_reflns_theta_min 1.040
_diffrn_standards_number 0
_exptl_absorpt_coefficient_mu 0.109
_exptl_absorpt_correction_T_max 0.7456
_exptl_absorpt_correction_T_min 0.6462
_exptl_absorpt_correction_type multi-scan
_exptl_absorpt_process_details
;
 'SADABS-2014/3 (Bruker,2014/3) was used for absorption correction. 
wR2(int) was 0.0628 before and 0.0474 after correction. 
The Ratio of minimum to maximum transmission is 0.8667. 
The \l/2 correction factor is 0.00150.'
;
_exptl_crystal_colour colourless
_exptl_crystal_colour_primary colourless
_exptl_crystal_density_diffrn 1.379
_exptl_crystal_description block
_exptl_crystal_F_000 1624
_exptl_crystal_size_max 0.15
_exptl_crystal_size_mid 0.08
_exptl_crystal_size_min 0.05
_refine_diff_density_max 0.175
_refine_diff_density_min -0.204
_refine_diff_density_rms 0.045
_refine_ls_abs_structure_details
;
 Refined as an inversion twin.
;
_refine_ls_abs_structure_Flack 0.0(10)
_refine_ls_extinction_coef .
_refine_ls_extinction_method none
_refine_ls_goodness_of_fit_ref 1.021
_refine_ls_hydrogen_treatment mixed
_refine_ls_matrix_type full
_refine_ls_number_parameters 531
_refine_ls_number_reflns 8508
_refine_ls_number_restraints 7
_refine_ls_restrained_S_all 1.021
_refine_ls_R_factor_all 0.0626
_refine_ls_R_factor_gt 0.0440
_refine_ls_shift/su_max 0.000
_refine_ls_shift/su_mean 0.000
_refine_ls_structure_factor_coef Fsqd
_refine_ls_weighting_details 'w=1/[\s^2^(Fo^2^)+(0.0479P)^2^+0.3902P] where P=(Fo^2^+2Fc^2^)/3'
_refine_ls_weighting_scheme calc
_refine_ls_wR_factor_gt 0.0965
_refine_ls_wR_factor_ref 0.1054
_reflns_Friedel_coverage 0.756
_reflns_Friedel_fraction_full 0.997
_reflns_Friedel_fraction_max 0.985
_reflns_number_gt 6621
_reflns_number_total 8508
_reflns_threshold_expression 'I > 2\s(I)'
_cod_data_source_file suppl_j_ncrs-2021-0336_suppl.cif
_cod_data_source_block zz
_cod_database_code 8104602
_shelx_space_group_comment
;
The symmetry employed for this shelxl refinement is uniquely defined
by the following loop, which should always be used as a source of
symmetry information in preference to the above space-group names.
They are only intended as comments.
;
_shelx_estimated_absorpt_t_max 0.995
_shelx_estimated_absorpt_t_min 0.984
_olex2_refinement_description
;
1. Twinned data refinement
 Scales: 1.0(10)
 0.0(10)
2. Fixed Uiso
 At 1.2 times of:
  All C(H) groups
 At 1.5 times of:
  All C(H,H,H) groups
3. Restrained distances
 O10-H10B = O10-H10A = O9-H9E = O9-H9D = O8-H8B = O8-H8A
 0.84 with sigma of 0.02
 H10A-H10B
 1.46 with sigma of 0.02
4.a Aromatic/amide H refined with riding coordinates:
 C27(H27), C7(H7), C3(H3), C12(H12), C24(H24), C26(H26), C16(H16), C35(H35),
 C4(H4), C30(H30), C37(H37), C14(H14)
4.b Idealised Me refined as rotating group:
 C28(H28A,H28B,H28C), C9(H9A,H9B,H9C), C20(H20A,H20B,H20C), C1(H1A,H1B,H1C),
 C38(H38A,H38B,H38C), C18(H18A,H18B,H18C), C19(H19A,H19B,H19C), C31(H31A,H31B,
 H31C)
;
_olex2_submission_special_instructions 'No special instructions were received'

loop_
_space_group_symop_operation_xyz
'x, y, z'
'-x, -y, z'
'-x+1/2, y+1/2, -z'
'x+1/2, -y+1/2, -z'

loop_
_atom_site_label
_atom_site_type_symbol
_atom_site_fract_x
_atom_site_fract_y
_atom_site_fract_z
_atom_site_U_iso_or_equiv
_atom_site_adp_type
_atom_site_occupancy
_atom_site_site_symmetry_order
_atom_site_calc_flag
_atom_site_refinement_flags_posn
_atom_site_refinement_flags_adp
_atom_site_refinement_flags_occupancy
_atom_site_disorder_assembly
_atom_site_disorder_group
C1 C 0.4413(3) 0.11012(10) 0.3131(5) 0.0752(11) Uani 1 1 d . . . . .
H1A H 0.377158 0.119257 0.261562 0.113 Uiso 1 1 calc GR . . . .
H1B H 0.439493 0.113464 0.438188 0.113 Uiso 1 1 calc GR . . . .
H1C H 0.445989 0.086150 0.287797 0.113 Uiso 1 1 calc GR . . . .
C2 C 0.5367(2) 0.16163(7) 0.2520(4) 0.0410(6) Uani 1 1 d . . . . .
C3 C 0.4571(2) 0.18203(8) 0.3220(4) 0.0443(7) Uani 1 1 d . . . . .
H3 H 0.395642 0.172300 0.369939 0.053 Uiso 1 1 calc R . . . .
C4 C 0.4698(2) 0.21678(8) 0.3200(4) 0.0410(7) Uani 1 1 d . . . . .
H4 H 0.415344 0.230342 0.365995 0.049 Uiso 1 1 calc R . . . .
C5 C 0.56072(19) 0.23265(7) 0.2522(3) 0.0333(6) Uani 1 1 d . . . . .
C6 C 0.64112(18) 0.21097(6) 0.1876(3) 0.0309(5) Uani 1 1 d . . . . .
C7 C 0.6299(2) 0.17635(7) 0.1855(3) 0.0362(6) Uani 1 1 d . . . . .
H7 H 0.684111 0.162656 0.139834 0.043 Uiso 1 1 calc R . . . .
C8 C 0.5671(2) 0.27034(7) 0.2462(4) 0.0402(6) Uani 1 1 d . . . . .
C9 C 0.4684(3) 0.29051(9) 0.2864(5) 0.0648(9) Uani 1 1 d . . . . .
H9A H 0.483573 0.314412 0.273660 0.097 Uiso 1 1 calc GR . . . .
H9B H 0.446018 0.285944 0.404903 0.097 Uiso 1 1 calc GR . . . .
H9C H 0.412293 0.284131 0.206420 0.097 Uiso 1 1 calc GR . . . .
C10 C 0.80461(18) 0.24022(6) 0.2102(3) 0.0289(5) Uani 1 1 d . . . . .
C11 C 0.95285(19) 0.27629(7) 0.1782(3) 0.0329(6) Uani 1 1 d . . . . .
C12 C 0.9351(2) 0.31069(7) 0.1772(3) 0.0391(6) Uani 1 1 d . . . . .
H12 H 0.870592 0.319525 0.135958 0.047 Uiso 1 1 calc R . . . .
C13 C 1.0155(2) 0.33234(8) 0.2392(4) 0.0439(7) Uani 1 1 d . . . . .
C14 C 1.1101(2) 0.31883(8) 0.3008(4) 0.0482(7) Uani 1 1 d . . . . .
H14 H 1.163304 0.333226 0.343623 0.058 Uiso 1 1 calc R . . . .
C15 C 1.04812(19) 0.26136(7) 0.2361(3) 0.0369(6) Uani 1 1 d . . . . .
C16 C 1.1261(2) 0.28445(8) 0.2993(4) 0.0434(7) Uani 1 1 d . . . . .
H16 H 1.190721 0.275859 0.341341 0.052 Uiso 1 1 calc R . . . .
C17 C 1.0707(2) 0.22445(8) 0.2305(4) 0.0433(7) Uani 1 1 d . . . . .
C18 C 1.1820(3) 0.21249(10) 0.2779(6) 0.0784(12) Uani 1 1 d . . . . .
H18A H 1.185214 0.188051 0.270046 0.118 Uiso 1 1 calc GR . . . .
H18B H 1.198638 0.219480 0.395842 0.118 Uiso 1 1 calc GR . . . .
H18C H 1.232966 0.222333 0.197963 0.118 Uiso 1 1 calc GR . . . .
C19 C 0.9160(3) 0.38305(9) 0.1725(5) 0.0757(11) Uani 1 1 d . . . . .
H19A H 0.905346 0.375094 0.054311 0.114 Uiso 1 1 calc GR . . . .
H19B H 0.926724 0.407314 0.171548 0.114 Uiso 1 1 calc GR . . . .
H19C H 0.853930 0.377686 0.242064 0.114 Uiso 1 1 calc GR . . . .
C20 C 0.8559(3) 0.46750(8) 0.4639(5) 0.0578(8) Uani 1 1 d . . . . .
H20A H 0.909441 0.473577 0.549094 0.087 Uiso 1 1 calc GR . . . .
H20B H 0.876068 0.476309 0.350730 0.087 Uiso 1 1 calc GR . . . .
H20C H 0.850075 0.443089 0.457580 0.087 Uiso 1 1 calc GR . . . .
C21 C 0.7508(2) 0.48225(7) 0.5168(4) 0.0408(6) Uani 1 1 d . . . . .
C22 C 0.73827(19) 0.51975(7) 0.5198(3) 0.0328(6) Uani 1 1 d . . . . .
C23 C 0.64808(19) 0.53629(7) 0.5845(3) 0.0314(5) Uani 1 1 d . . . . .
C24 C 0.6393(2) 0.57112(7) 0.5926(3) 0.0354(6) Uani 1 1 d . . . . .
H24 H 0.577867 0.581246 0.638374 0.042 Uiso 1 1 calc R . . . .
C25 C 0.7232(2) 0.59103(7) 0.5315(3) 0.0370(6) Uani 1 1 d . . . . .
C26 C 0.8133(2) 0.57577(7) 0.4616(4) 0.0402(6) Uani 1 1 d . . . . .
H26 H 0.869000 0.589107 0.417868 0.048 Uiso 1 1 calc R . . . .
C27 C 0.8204(2) 0.54089(7) 0.4569(4) 0.0388(6) Uani 1 1 d . . . . .
H27 H 0.881866 0.530895 0.410326 0.047 Uiso 1 1 calc R . . . .
C28 C 0.6338(3) 0.64290(8) 0.6061(5) 0.0578(8) Uani 1 1 d . . . . .
H28A H 0.570054 0.636580 0.543097 0.087 Uiso 1 1 calc GR . . . .
H28B H 0.644366 0.667113 0.597202 0.087 Uiso 1 1 calc GR . . . .
H28C H 0.626312 0.636633 0.727561 0.087 Uiso 1 1 calc GR . . . .
C29 C 0.500000 0.500000 0.5544(5) 0.0331(8) Uani 1 2 d S T P . .
C30 C 0.3373(2) 0.47801(9) 0.0707(4) 0.0464(7) Uani 1 1 d . . . . .
H30 H 0.393896 0.491529 0.109440 0.056 Uiso 1 1 calc R . . . .
C31 C 0.3415(3) 0.55210(10) 0.0211(7) 0.0910(14) Uani 1 1 d . . . . .
H31A H 0.327824 0.575805 -0.001944 0.137 Uiso 1 1 calc GR . . . .
H31B H 0.398235 0.544226 -0.054105 0.137 Uiso 1 1 calc GR . . . .
H31C H 0.362293 0.549285 0.141822 0.137 Uiso 1 1 calc GR . . . .
C32 C 0.2415(3) 0.53171(8) -0.0143(4) 0.0489(7) Uani 1 1 d . . . . .
C33 C 0.2465(2) 0.49404(7) 0.0009(3) 0.0375(6) Uani 1 1 d . . . . .
C34 C 0.16419(18) 0.47225(7) -0.0532(3) 0.0330(6) Uani 1 1 d . . . . .
C35 C 0.1720(2) 0.43761(7) -0.0424(4) 0.0389(6) Uani 1 1 d . . . . .
H35 H 0.115912 0.423881 -0.081246 0.047 Uiso 1 1 calc R . . . .
C36 C 0.2642(2) 0.42295(7) 0.0269(4) 0.0431(7) Uani 1 1 d . . . . .
C37 C 0.3464(2) 0.44332(9) 0.0845(4) 0.0484(7) Uani 1 1 d . . . . .
H37 H 0.407845 0.433631 0.132521 0.058 Uiso 1 1 calc R . . . .
C38 C 0.3552(3) 0.37151(11) 0.1028(5) 0.0833(13) Uani 1 1 d . . . . .
H38A H 0.418811 0.379545 0.045107 0.125 Uiso 1 1 calc GR . . . .
H38B H 0.348511 0.347313 0.085809 0.125 Uiso 1 1 calc GR . . . .
H38C H 0.359685 0.376380 0.226411 0.125 Uiso 1 1 calc GR . . . .
C39 C 0.000000 0.500000 -0.0304(5) 0.0336(8) Uani 1 2 d S T P . .
O1 O 0.53243(17) 0.12717(5) 0.2414(3) 0.0588(6) Uani 1 1 d . . . . .
O2 O 0.64969(17) 0.28509(5) 0.2060(3) 0.0593(6) Uani 1 1 d . . . . .
O3 O 0.73369(13) 0.22393(4) 0.1066(2) 0.0339(4) Uani 1 1 d . . . . .
O4 O 0.80873(14) 0.23938(5) 0.3655(2) 0.0406(4) Uani 1 1 d . . . . .
O5 O 0.87108(13) 0.25650(4) 0.1008(2) 0.0351(4) Uani 1 1 d . . . . .
O6 O 1.00302(17) 0.20357(5) 0.1858(3) 0.0585(6) Uani 1 1 d . . . . .
O7 O 1.0074(2) 0.36685(6) 0.2458(3) 0.0649(6) Uani 1 1 d . . . . .
O8 O 0.6523(4) 0.35828(9) 0.2314(7) 0.1150(12) Uani 1 1 d D . . . .
O9 O 0.6594(4) 0.39111(9) 0.5608(6) 0.1249(14) Uani 1 1 d D . . . .
O10 O 0.5910(3) 0.36449(9) 0.8789(5) 0.1094(11) Uani 1 1 d D . . . .
O11 O 0.67800(19) 0.46331(5) 0.5623(4) 0.0656(7) Uani 1 1 d . . . . .
O12 O 0.56314(13) 0.51836(5) 0.6613(2) 0.0367(4) Uani 1 1 d . . . . .
O13 O 0.500000 0.500000 0.3996(3) 0.0518(8) Uani 1 2 d S T P . .
O14 O 0.72361(16) 0.62566(5) 0.5325(3) 0.0507(5) Uani 1 1 d . . . . .
O15 O 0.1596(2) 0.54623(6) -0.0570(4) 0.0734(7) Uani 1 1 d . . . . .
O16 O 0.07183(13) 0.48503(5) -0.1354(2) 0.0379(4) Uani 1 1 d . . . . .
O17 O 0.000000 0.500000 0.1256(3) 0.0465(7) Uani 1 2 d S T P . .
O18 O 0.26413(19) 0.38819(6) 0.0307(3) 0.0668(6) Uani 1 1 d . . . . .
H8A H 0.658(7) 0.3645(19) 0.123(5) 0.19(4) Uiso 1 1 d D . . . .
H8B H 0.655(4) 0.3366(7) 0.238(7) 0.13(2) Uiso 1 1 d D . . . .
H9D H 0.638(5) 0.3882(17) 0.452(4) 0.16(3) Uiso 1 1 d D . . . .
H9E H 0.667(4) 0.4124(7) 0.562(7) 0.119(18) Uiso 1 1 d D . . . .
H10A H 0.630(6) 0.374(2) 0.793(8) 0.22(4) Uiso 1 1 d D . . . .
H10B H 0.568(19) 0.345(3) 0.86(2) 1.0(2) Uiso 1 1 d D . . . .

loop_
_atom_site_aniso_label
_atom_site_aniso_U_11
_atom_site_aniso_U_22
_atom_site_aniso_U_33
_atom_site_aniso_U_23
_atom_site_aniso_U_13
_atom_site_aniso_U_12
O3 0.0274(8) 0.0401(10) 0.0344(9) -0.0060(8) 0.0012(7) -0.0079(7)
O5 0.0285(8) 0.0445(10) 0.0324(9) -0.0002(8) 0.0000(7) -0.0087(8)
O12 0.0339(9) 0.0433(10) 0.0329(9) -0.0005(8) 0.0009(7) -0.0151(8)
O16 0.0291(8) 0.0511(11) 0.0335(9) -0.0033(8) -0.0021(8) 0.0118(8)
O4 0.0330(9) 0.0576(12) 0.0312(10) 0.0015(9) -0.0020(8) -0.0066(9)
O17 0.0344(14) 0.073(2) 0.0317(14) 0.000 0.000 0.0125(13)
O14 0.0544(12) 0.0325(10) 0.0652(13) 0.0043(10) 0.0029(11) -0.0068(9)
O13 0.0418(15) 0.081(2) 0.0325(14) 0.000 0.000 -0.0255(15)
O2 0.0447(11) 0.0394(12) 0.0938(17) 0.0019(12) 0.0011(12) 0.0004(10)
O6 0.0434(11) 0.0452(12) 0.0869(16) -0.0054(12) -0.0023(12) -0.0006(10)
O1 0.0631(14) 0.0420(12) 0.0714(14) 0.0003(11) 0.0054(11) -0.0194(10)
O18 0.0702(15) 0.0488(13) 0.0812(16) 0.0085(12) -0.0032(13) 0.0199(11)
O11 0.0555(13) 0.0386(12) 0.1029(19) 0.0046(12) 0.0106(13) -0.0086(10)
O7 0.0725(15) 0.0435(13) 0.0787(15) -0.0080(12) -0.0012(13) -0.0109(12)
O15 0.0739(17) 0.0454(13) 0.101(2) 0.0085(13) 0.0029(15) 0.0059(12)
C10 0.0212(11) 0.0306(13) 0.0349(14) 0.0001(11) -0.0008(10) 0.0011(10)
C39 0.0267(17) 0.039(2) 0.036(2) 0.000 0.000 -0.0002(15)
C22 0.0292(12) 0.0358(14) 0.0335(13) 0.0027(11) -0.0051(11) -0.0041(10)
C29 0.0274(17) 0.041(2) 0.0312(19) 0.000 0.000 -0.0070(15)
C6 0.0245(11) 0.0380(14) 0.0302(12) 0.0021(11) -0.0039(10) -0.0044(10)
C23 0.0265(12) 0.0386(14) 0.0290(12) 0.0037(11) -0.0041(10) -0.0126(11)
C25 0.0397(14) 0.0340(14) 0.0372(14) 0.0025(12) -0.0039(12) -0.0069(11)
C34 0.0244(12) 0.0465(16) 0.0282(13) -0.0009(11) 0.0030(10) 0.0067(10)
C27 0.0270(12) 0.0476(16) 0.0419(15) 0.0040(13) -0.0006(12) -0.0019(12)
C11 0.0281(12) 0.0441(16) 0.0265(12) -0.0037(11) 0.0036(10) -0.0098(11)
C33 0.0316(12) 0.0488(17) 0.0320(12) -0.0015(12) 0.0052(11) -0.0013(12)
C5 0.0282(12) 0.0388(15) 0.0330(13) -0.0014(11) -0.0040(11) 0.0013(11)
C15 0.0287(12) 0.0480(16) 0.0340(13) -0.0005(12) 0.0020(11) -0.0068(12)
C7 0.0317(13) 0.0374(15) 0.0396(14) -0.0028(12) -0.0034(11) -0.0010(11)
C3 0.0309(13) 0.0580(19) 0.0439(15) 0.0045(14) -0.0012(12) -0.0118(13)
C12 0.0368(14) 0.0464(17) 0.0340(13) -0.0013(12) 0.0018(12) -0.0019(13)
C24 0.0295(12) 0.0390(15) 0.0377(14) -0.0014(11) 0.0015(11) -0.0025(11)
C8 0.0391(14) 0.0439(16) 0.0377(14) -0.0002(12) -0.0025(12) 0.0039(13)
C26 0.0319(13) 0.0419(16) 0.0469(16) 0.0093(13) 0.0006(12) -0.0102(12)
C21 0.0421(14) 0.0417(16) 0.0386(14) 0.0031(13) -0.0053(13) -0.0016(13)
C16 0.0294(13) 0.062(2) 0.0391(14) -0.0038(14) -0.0022(12) -0.0078(13)
C35 0.0316(13) 0.0446(16) 0.0405(15) -0.0014(13) 0.0003(12) 0.0025(12)
C2 0.0414(15) 0.0414(16) 0.0403(15) 0.0019(12) -0.0055(12) -0.0099(12)
C13 0.0499(17) 0.0416(16) 0.0403(15) -0.0064(13) 0.0054(13) -0.0110(14)
C4 0.0261(12) 0.0550(18) 0.0420(15) 0.0003(14) -0.0022(11) 0.0045(12)
C30 0.0292(14) 0.071(2) 0.0392(15) -0.0032(15) -0.0020(12) -0.0071(13)
C36 0.0407(15) 0.0490(17) 0.0395(15) 0.0029(13) 0.0075(13) 0.0116(13)
C37 0.0296(14) 0.073(2) 0.0424(16) 0.0091(15) -0.0017(12) 0.0138(14)
C17 0.0340(13) 0.0523(18) 0.0436(15) 0.0001(13) 0.0020(12) -0.0013(13)
C14 0.0409(15) 0.055(2) 0.0490(17) -0.0094(15) -0.0014(14) -0.0201(14)
O10 0.127(3) 0.076(2) 0.126(3) -0.019(2) 0.017(2) -0.0227(19)
C28 0.069(2) 0.0417(17) 0.0625(19) -0.0019(15) -0.0045(17) 0.0040(16)
C32 0.0534(18) 0.0471(18) 0.0462(16) -0.0032(14) 0.0065(15) -0.0054(15)
O8 0.142(3) 0.054(2) 0.150(4) -0.006(2) -0.017(3) -0.010(2)
C9 0.059(2) 0.052(2) 0.083(2) 0.0032(19) 0.0172(18) 0.0186(16)
O9 0.189(4) 0.058(2) 0.128(3) 0.007(2) 0.016(3) -0.027(2)
C20 0.066(2) 0.0455(18) 0.062(2) 0.0054(16) 0.0094(18) 0.0097(16)
C1 0.095(3) 0.066(2) 0.064(2) 0.0001(19) 0.014(2) -0.042(2)
C38 0.104(3) 0.080(3) 0.065(2) 0.010(2) -0.004(2) 0.054(2)
C18 0.053(2) 0.073(3) 0.110(3) -0.011(2) -0.024(2) 0.0131(19)
C19 0.106(3) 0.052(2) 0.069(2) 0.0006(18) -0.003(2) 0.011(2)
C31 0.089(3) 0.065(2) 0.119(4) 0.001(3) -0.010(3) -0.033(2)

loop_
_atom_type_symbol
_atom_type_description
_atom_type_scat_dispersion_real
_atom_type_scat_dispersion_imag
_atom_type_scat_source
C C 0.0033 0.0016 'International Tables Vol C Tables 4.2.6.8 and 6.1.1.4'
H H 0.0000 0.0000 'International Tables Vol C Tables 4.2.6.8 and 6.1.1.4'
O O 0.0106 0.0060 'International Tables Vol C Tables 4.2.6.8 and 6.1.1.4'

loop_
_geom_angle_atom_site_label_1
_geom_angle_atom_site_label_2
_geom_angle_atom_site_label_3
_geom_angle
_geom_angle_site_symmetry_1
_geom_angle_site_symmetry_3
C10 O3 C6 117.11(18) . .
C10 O5 C11 116.84(18) . .
C29 O12 C23 117.44(19) . .
C39 O16 C34 116.15(19) . .
C25 O14 C28 118.3(2) . .
C2 O1 C1 118.4(3) . .
C36 O18 C38 117.9(3) . .
C13 O7 C19 119.4(3) . .
O5 C10 O3 105.66(19) . .
O4 C10 O3 126.9(2) . .
O4 C10 O5 127.4(2) . .
O16 C39 O16 106.6(3) 2_565 .
O17 C39 O16 126.72(14) . .
O17 C39 O16 126.72(14) . 2_565
C23 C22 C27 115.9(2) . .
C23 C22 C21 123.7(2) . .
C27 C22 C21 120.3(2) . .
O12 C29 O12 105.4(3) 2_665 .
O13 C29 O12 127.32(13) . 2_665
O13 C29 O12 127.31(13) . .
C5 C6 O3 121.5(2) . .
C7 C6 O3 116.1(2) . .
C7 C6 C5 122.2(2) . .
C22 C23 O12 121.8(2) . .
C24 C23 O12 114.9(2) . .
C24 C23 C22 123.1(2) . .
O14 C25 C24 124.3(2) . .
O14 C25 C26 115.6(2) . .
C26 C25 C24 120.0(2) . .
C33 C34 O16 121.1(2) . .
C35 C34 O16 116.1(2) . .
C35 C34 C33 122.6(2) . .
C22 C27 H27 118.9 . .
C26 C27 C22 122.2(2) . .
C26 C27 H27 118.9 . .
C15 C11 O5 121.1(2) . .
C12 C11 O5 115.0(2) . .
C12 C11 C15 123.6(2) . .
C34 C33 C30 115.6(3) . .
C34 C33 C32 123.7(3) . .
C30 C33 C32 120.7(3) . .
C6 C5 C8 123.7(2) . .
C4 C5 C6 116.2(2) . .
C4 C5 C8 120.1(2) . .
C11 C15 C16 115.2(3) . .
C11 C15 C17 124.4(2) . .
C16 C15 C17 120.4(2) . .
C6 C7 H7 120.2 . .
C6 C7 C2 119.6(3) . .
C2 C7 H7 120.2 . .
C2 C3 H3 120.4 . .
C4 C3 H3 120.4 . .
C4 C3 C2 119.2(2) . .
C11 C12 H12 120.6 . .
C11 C12 C13 118.8(3) . .
C13 C12 H12 120.6 . .
C23 C24 C25 119.0(2) . .
C23 C24 H24 120.5 . .
C25 C24 H24 120.5 . .
O2 C8 C5 121.7(2) . .
O2 C8 C9 119.8(3) . .
C5 C8 C9 118.5(3) . .
C25 C26 H26 120.2 . .
C27 C26 C25 119.7(2) . .
C27 C26 H26 120.2 . .
O11 C21 C22 121.4(3) . .
O11 C21 C20 119.7(3) . .
C22 C21 C20 118.9(3) . .
C15 C16 H16 118.8 . .
C14 C16 C15 122.4(3) . .
C14 C16 H16 118.8 . .
C34 C35 H35 120.2 . .
C34 C35 C36 119.6(3) . .
C36 C35 H35 120.2 . .
O1 C2 C7 115.1(3) . .
O1 C2 C3 124.8(2) . .
C3 C2 C7 120.0(3) . .
O7 C13 C12 124.4(3) . .
O7 C13 C14 115.8(3) . .
C14 C13 C12 119.8(3) . .
C5 C4 H4 118.6 . .
C3 C4 C5 122.8(3) . .
C3 C4 H4 118.6 . .
C33 C30 H30 118.6 . .
C37 C30 C33 122.8(3) . .
C37 C30 H30 118.6 . .
O18 C36 C35 114.9(3) . .
O18 C36 C37 125.1(3) . .
C37 C36 C35 120.0(3) . .
C30 C37 C36 119.5(2) . .
C30 C37 H37 120.3 . .
C36 C37 H37 120.3 . .
O6 C17 C15 122.1(3) . .
O6 C17 C18 119.6(3) . .
C15 C17 C18 118.3(3) . .
C16 C14 C13 120.2(3) . .
C16 C14 H14 119.9 . .
C13 C14 H14 119.9 . .
H10A O10 H10B 114(5) . .
O14 C28 H28A 109.5 . .
O14 C28 H28B 109.5 . .
O14 C28 H28C 109.5 . .
H28A C28 H28B 109.5 . .
H28A C28 H28C 109.5 . .
H28B C28 H28C 109.5 . .
O15 C32 C33 121.6(3) . .
O15 C32 C31 119.8(3) . .
C33 C32 C31 118.7(3) . .
H8A O8 H8B 109(6) . .
C8 C9 H9A 109.5 . .
C8 C9 H9B 109.5 . .
C8 C9 H9C 109.5 . .
H9A C9 H9B 109.5 . .
H9A C9 H9C 109.5 . .
H9B C9 H9C 109.5 . .
H9D O9 H9E 100(5) . .
C21 C20 H20A 109.5 . .
C21 C20 H20B 109.5 . .
C21 C20 H20C 109.5 . .
H20A C20 H20B 109.5 . .
H20A C20 H20C 109.5 . .
H20B C20 H20C 109.5 . .
O1 C1 H1A 109.5 . .
O1 C1 H1B 109.5 . .
O1 C1 H1C 109.5 . .
H1A C1 H1B 109.5 . .
H1A C1 H1C 109.5 . .
H1B C1 H1C 109.5 . .
O18 C38 H38A 109.5 . .
O18 C38 H38B 109.5 . .
O18 C38 H38C 109.5 . .
H38A C38 H38B 109.5 . .
H38A C38 H38C 109.5 . .
H38B C38 H38C 109.5 . .
C17 C18 H18A 109.5 . .
C17 C18 H18B 109.5 . .
C17 C18 H18C 109.5 . .
H18A C18 H18B 109.5 . .
H18A C18 H18C 109.5 . .
H18B C18 H18C 109.5 . .
O7 C19 H19A 109.5 . .
O7 C19 H19B 109.5 . .
O7 C19 H19C 109.5 . .
H19A C19 H19B 109.5 . .
H19A C19 H19C 109.5 . .
H19B C19 H19C 109.5 . .
C32 C31 H31A 109.5 . .
C32 C31 H31B 109.5 . .
C32 C31 H31C 109.5 . .
H31A C31 H31B 109.5 . .
H31A C31 H31C 109.5 . .
H31B C31 H31C 109.5 . .

loop_
_geom_bond_atom_site_label_1
_geom_bond_atom_site_label_2
_geom_bond_distance
_geom_bond_site_symmetry_2
O3 C10 1.345(3) .
O3 C6 1.403(3) .
O5 C10 1.336(3) .
O5 C11 1.409(3) .
O12 C29 1.341(3) .
O12 C23 1.399(3) .
O16 C39 1.335(3) .
O16 C34 1.403(3) .
O4 C10 1.182(3) .
O17 C39 1.186(4) .
O14 C25 1.356(3) .
O14 C28 1.422(4) .
O13 C29 1.177(4) .
O2 C8 1.220(3) .
O6 C17 1.223(3) .
O1 C2 1.353(3) .
O1 C1 1.426(4) .
O18 C36 1.362(4) .
O18 C38 1.420(4) .
O11 C21 1.222(3) .
O7 C13 1.357(4) .
O7 C19 1.419(4) .
O15 C32 1.213(4) .
C22 C23 1.388(4) .
C22 C27 1.401(4) .
C22 C21 1.477(4) .
C6 C5 1.403(3) .
C6 C7 1.363(3) .
C23 C24 1.370(4) .
C25 C24 1.385(4) .
C25 C26 1.379(4) .
C34 C33 1.397(4) .
C34 C35 1.362(4) .
C27 H27 0.9300 .
C27 C26 1.370(4) .
C11 C15 1.395(4) .
C11 C12 1.366(4) .
C33 C30 1.399(4) .
C33 C32 1.481(4) .
C5 C8 1.479(4) .
C5 C4 1.392(4) .
C15 C16 1.411(4) .
C15 C17 1.474(4) .
C7 H7 0.9300 .
C7 C2 1.392(4) .
C3 H3 0.9300 .
C3 C2 1.381(4) .
C3 C4 1.371(4) .
C12 H12 0.9300 .
C12 C13 1.394(4) .
C24 H24 0.9300 .
C8 C9 1.493(4) .
C26 H26 0.9300 .
C21 C20 1.488(4) .
C16 H16 0.9300 .
C16 C14 1.361(4) .
C35 H35 0.9300 .
C35 C36 1.389(4) .
C13 C14 1.375(4) .
C4 H4 0.9300 .
C30 H30 0.9300 .
C30 C37 1.367(4) .
C36 C37 1.371(4) .
C37 H37 0.9300 .
C17 C18 1.508(4) .
C14 H14 0.9300 .
O10 H10A 0.89(3) .
O10 H10B 0.85(3) .
C28 H28A 0.9600 .
C28 H28B 0.9600 .
C28 H28C 0.9600 .
C32 C31 1.505(5) .
O8 H8A 0.86(3) .
O8 H8B 0.85(3) .
C9 H9A 0.9600 .
C9 H9B 0.9600 .
C9 H9C 0.9600 .
O9 H9D 0.88(3) .
O9 H9E 0.84(2) .
C20 H20A 0.9600 .
C20 H20B 0.9600 .
C20 H20C 0.9600 .
C1 H1A 0.9600 .
C1 H1B 0.9600 .
C1 H1C 0.9600 .
C38 H38A 0.9600 .
C38 H38B 0.9600 .
C38 H38C 0.9600 .
C18 H18A 0.9600 .
C18 H18B 0.9600 .
C18 H18C 0.9600 .
C19 H19A 0.9600 .
C19 H19B 0.9600 .
C19 H19C 0.9600 .
C31 H31A 0.9600 .
C31 H31B 0.9600 .
C31 H31C 0.9600 .

loop_
_twin_individual_id
_twin_individual_mass_fraction_refined
1 1.0(10)
2 0.0(10)
